data_2106957
loop_
_publ_author_name
'Galigne, J.L.'
'Dumas, Y.'

_publ_section_title
;
 Nouvelle determination de la structure cristalline de l'hypophosphite de
 magnesium hexahydrate Mg (P O2 H2)2 (H2 O)6
;
_journal_name_full 'Acta Crystallographica B (24,1968-38,1982)'
_journal_page_first 1115
_journal_page_last 1119
_journal_volume 29
_journal_year 1973
_chemical_formula_sum 'H16 Mg O10 P2'
_chemical_name_systematic 'Mg (H2 P O2)2 (H2 O)6'
_space_group_IT_number 142
_symmetry_space_group_name_Hall '-I 4bd 2c'
_symmetry_space_group_name_H-M 'I 41/a c d :2'
_cell_angle_alpha 90
_cell_angle_beta 90
_cell_angle_gamma 90
_cell_formula_units_Z 8
_cell_length_a 10.33
_cell_length_b 10.33
_cell_length_c 20.38
_cell_volume 2174.727
_citation_journal_id_ASTM ACBCAR
_cod_data_source_file Galigne_ACBCAR_1973_761.cif
_cod_data_source_block H16Mg1O10P2
_cod_original_formula_sum 'H16 Mg1 O10 P2'
_cod_database_code 2106957

loop_
_symmetry_equiv_pos_as_xyz
x,y,z
-y+1/4,x+3/4,z+1/4
-x+1/2,-y,z+1/2
y+1/4,-x+1/4,z+3/4
x,-y,-z+1/2
y+1/4,x+3/4,-z+3/4
-x+1/2,y,-z
-y+1/4,-x+1/4,-z+1/4
-x,-y,-z
y-1/4,-x-3/4,-z-1/4
x-1/2,y,-z-1/2
-y-1/4,x-1/4,-z-3/4
-x,y,z-1/2
-y-1/4,-x-3/4,z-3/4
x-1/2,-y,z
y-1/4,x-1/4,z-1/4
x+1/2,y+1/2,z+1/2
-y+3/4,x+5/4,z+3/4
-x+1,-y+1/2,z+1
y+3/4,-x+3/4,z+5/4
x+1/2,-y+1/2,-z+1
y+3/4,x+5/4,-z+5/4
-x+1,y+1/2,-z+1/2
-y+3/4,-x+3/4,-z+3/4
-x+1/2,-y+1/2,-z+1/2
y+1/4,-x-1/4,-z+1/4
x,y+1/2,-z
-y+1/4,x+1/4,-z-1/4
-x+1/2,y+1/2,z
-y+1/4,-x-1/4,z-1/4
x,-y+1/2,z+1/2
y+1/4,x+1/4,z+1/4

loop_
_atom_site_label
_atom_site_type_symbol
_atom_site_fract_x
_atom_site_fract_y
_atom_site_fract_z
_atom_site_occupancy
_atom_site_U_iso_or_equiv
O2 O-2 0.1978 -0.2525 -0.1267 1 0.0
Mg1 Mg+2 0 -0.25 -0.125 1 0.0
H3 H+1 0.25 -0.323 0.104 1 0.0
O3 O-2 0.163 -0.0875 0.2055 1 0.0
H2 H+1 0.245 -0.19 0.147 1 0.0
H1 H+1 0.056 -0.191 0.248 1 0.0
H4 H+1 0.329 -0.095 0.291 1 0.0
O1 O-2 0 -0.25 -0.2356 1 0.0
P1 P+1 0.2401 0 0.25 1 0.0
